data_1570329
loop_
_publ_author_name
'St&#xfc;nkel, Timo'
'Siebold, Kathrin'
'Okumatsu, Daichi'
'Murata, Kazuki'
'Ruyet, Louise'
'Daniliuc, Constantin G.'
'Gilmour, Ryan'

_publ_section_title
;
 <i>para</i>-Selective dearomatization of phenols by I(i)/I(iii)
 catalysis-based fluorination.
;
_journal_issue 46
_journal_name_full 'Chemical science'
_journal_page_first 13574
_journal_page_last 13580
_journal_paper_doi 10.1039/d3sc05952a
_journal_volume 14
_journal_year 2023
_chemical_formula_sum 'C7 H6 Br F O3'
_chemical_formula_weight 237.03
_space_group_crystal_system orthorhombic
_space_group_IT_number 19
_space_group_name_Hall 'P 2ac 2ab'
_space_group_name_H-M_alt 'P 21 21 21'
_atom_sites_solution_hydrogens geom
_atom_sites_solution_primary direct
_audit_creation_method 'APEX4 v2022.10-1'
_audit_update_record
;
2023-08-16 deposited with the CCDC.	2023-11-09 downloaded from the CCDC.
;
_cell_angle_alpha 90
_cell_angle_beta 90
_cell_angle_gamma 90
_cell_formula_units_Z 4
_cell_length_a 6.4447(2)
_cell_length_b 9.8276(3)
_cell_length_c 12.3314(4)
_cell_measurement_reflns_used 9969
_cell_measurement_temperature 100.(2)
_cell_measurement_theta_max 66.5708
_cell_measurement_theta_min 5.7570
_cell_volume 781.02(4)
_computing_cell_refinement 'SAINT V8.40B (Bruker AXS LLC, 2019)'
_computing_data_collection 'Bruker APEX4 v2022.10-1 Photon III'
_computing_data_reduction 'SAINT V8.40B (Bruker AXS LLC, 2019)'
_computing_molecular_graphics 'shelXle (C.B. Huebschle, rev 1380)'
_computing_publication_material 'SHELXT 2011/1 (Sheldrick, 2018)'
_computing_structure_refinement 'SHELXL-2019/1 (Sheldrick, 2019)'
_computing_structure_solution 'SHELXT 2019/1 (Sheldrick, 2018)'
_diffrn_ambient_temperature 100.(2)
_diffrn_detector_area_resol_mean 7.3910
_diffrn_measured_fraction_theta_full 0.981
_diffrn_measured_fraction_theta_max 0.981
_diffrn_measurement_device 'Bruker D8 Venture Photon III'
_diffrn_measurement_device_type 'single crystal diffractometer'
_diffrn_measurement_method 'phi/omega scans'
_diffrn_radiation_monochromator 'MX mirror'
_diffrn_radiation_probe x-ray
_diffrn_radiation_type CuK\a
_diffrn_radiation_wavelength 1.54178
_diffrn_reflns_av_R_equivalents 0.0309
_diffrn_reflns_av_unetI/netI 0.0157
_diffrn_reflns_limit_h_max 7
_diffrn_reflns_limit_h_min -7
_diffrn_reflns_limit_k_max 11
_diffrn_reflns_limit_k_min -11
_diffrn_reflns_limit_l_max 14
_diffrn_reflns_limit_l_min -14
_diffrn_reflns_number 12498
_diffrn_reflns_theta_full 66.60
_diffrn_reflns_theta_max 66.60
_diffrn_reflns_theta_min 5.76
_diffrn_source 'Cu ImS'
_diffrn_source_current 1.0
_diffrn_source_power 0.05
_diffrn_source_type 'micro focus tube'
_diffrn_source_voltage 50
_exptl_absorpt_coefficient_mu 7.090
_exptl_absorpt_correction_T_max 0.73
_exptl_absorpt_correction_T_min 0.59
_exptl_absorpt_correction_type multi-scan
_exptl_absorpt_process_details
;
Krause, L., Herbst-Irmer, R., Sheldrick, G. M., Stalke, D. (2015).
"Comparison of silver and molybdenum microfocus X-ray sources for
single-crystal structure determination"
J. Appl. Cryst. 48, 3-10. doi:10.1107/S1600576714022985
;
_exptl_crystal_colour colourless
_exptl_crystal_density_diffrn 2.016
_exptl_crystal_density_method 'not measured'
_exptl_crystal_description prism
_exptl_crystal_F_000 464
_exptl_crystal_size_max 0.111
_exptl_crystal_size_mid 0.107
_exptl_crystal_size_min 0.047
_refine_diff_density_max 0.222
_refine_diff_density_min -0.238
_refine_ls_abs_structure_details
;

Refined as an inversion twin.
;
_refine_ls_abs_structure_Flack 0.19(2)
_refine_ls_extinction_method none
_refine_ls_goodness_of_fit_ref 1.084
_refine_ls_hydrogen_treatment constr
_refine_ls_matrix_type full
_refine_ls_number_parameters 111
_refine_ls_number_reflns 1359
_refine_ls_number_restraints 0
_refine_ls_restrained_S_all 1.084
_refine_ls_R_factor_all 0.0139
_refine_ls_R_factor_gt 0.0138
_refine_ls_shift/su_max 0.001
_refine_ls_shift/su_mean 0.000
_refine_ls_structure_factor_coef Fsqd
_refine_ls_weighting_details 'w=1/[\s^2^(Fo^2^)+(0.0176P)^2^+0.3057P] where P=(Fo^2^+2Fc^2^)/3'
_refine_ls_weighting_scheme calc
_refine_ls_wR_factor_gt 0.0351
_refine_ls_wR_factor_ref 0.0352
_reflns_Friedel_coverage 0.670
_reflns_Friedel_fraction_full 0.984
_reflns_Friedel_fraction_max 0.984
_reflns_number_gt 1356
_reflns_number_total 1359
_reflns_threshold_expression 'I > 2\s(I)'
_cod_data_source_file d3sc05952a2.cif
_cod_data_source_block gil10471_28
_cod_depositor_comments 'Adding full bibliography for 1570328--1570331.cif.'
_cod_database_code 1570329

loop_
_space_group_symop_operation_xyz
'x, y, z'
'-x+1/2, -y, z+1/2'
'-x, y+1/2, -z+1/2'
'x+1/2, -y+1/2, -z'

loop_
_atom_site_type_symbol
_atom_site_label
_atom_site_fract_x
_atom_site_fract_y
_atom_site_fract_z
_atom_site_U_iso_or_equiv
_atom_site_adp_type
_atom_site_calc_flag
_atom_site_refinement_flags_adp
_atom_site_refinement_flags_occupancy
_atom_site_refinement_flags_posn
_atom_site_occupancy
_atom_site_disorder_assembly
_atom_site_disorder_group
Br Br1 0.98904(4) 0.56508(2) 0.34999(2) 0.01651(10) Uani d . . . 1 . .
F F1 0.5311(2) 0.16778(12) 0.19827(11) 0.0177(3) Uani d . . . 1 . .
O O1 0.6342(3) 0.53789(18) 0.51294(14) 0.0193(4) Uani d . . . 1 . .
O O2 0.4768(3) 0.21090(15) 0.43220(12) 0.0159(3) Uani d . . . 1 . .
O O3 0.8453(2) 0.29423(17) 0.33726(13) 0.0134(3) Uani d . . . 1 . .
C C1 0.6202(4) 0.4482(3) 0.44662(19) 0.0142(5) Uani d . . . 1 . .
C C2 0.4359(4) 0.3552(2) 0.4453(2) 0.0144(5) Uani d . . . 1 . .
H H2 0.319103 0.379814 0.494920 0.017000 Uiso calc U . R 1 . .
C C3 0.3784(4) 0.2821(2) 0.3450(2) 0.0147(5) Uani d . . . 1 . .
H H3 0.226877 0.263556 0.335488 0.018000 Uiso calc U . R 1 . .
C C4 0.5002(6) 0.3008(2) 0.24162(17) 0.0140(4) Uani d . . . 1 . .
C C5 0.7156(4) 0.3588(2) 0.25617(19) 0.0135(5) Uani d . . . 1 . .
H H5 0.787549 0.389053 0.188476 0.016000 Uiso calc U . R 1 . .
C C6 0.7770(3) 0.4291(2) 0.35676(18) 0.0129(4) Uani d . . . 1 . .
C C7 0.3809(4) 0.3830(2) 0.1592(2) 0.0167(5) Uani d . . . 1 . .
H H7A 0.246428 0.339767 0.145559 0.025000 Uiso calc U . R 1 . .
H H7B 0.460043 0.387426 0.091375 0.025000 Uiso calc U . R 1 . .
H H7C 0.358922 0.475308 0.186998 0.025000 Uiso calc U . R 1 . .

loop_
_atom_site_aniso_label
_atom_site_aniso_U_11
_atom_site_aniso_U_22
_atom_site_aniso_U_33
_atom_site_aniso_U_12
_atom_site_aniso_U_13
_atom_site_aniso_U_23
Br1 0.01314(14) 0.01577(14) 0.02061(14) -0.00323(11) -0.00096(11) 0.00226(8)
F1 0.0207(8) 0.0132(6) 0.0190(7) 0.0006(6) -0.0018(6) -0.0039(5)
O1 0.0232(9) 0.0204(9) 0.0143(8) 0.0013(8) -0.0017(7) -0.0036(7)
O2 0.0175(9) 0.0157(7) 0.0144(8) 0.0013(8) 0.0011(8) 0.0047(6)
O3 0.0127(8) 0.0141(7) 0.0135(8) 0.0037(6) -0.0009(7) 0.0006(7)
C1 0.0152(11) 0.0161(12) 0.0113(11) 0.0038(11) -0.0015(10) 0.0046(10)
C2 0.0138(13) 0.0147(12) 0.0146(11) 0.0025(9) 0.0019(9) 0.0029(9)
C3 0.0121(11) 0.0152(11) 0.0169(12) 0.0000(9) -0.0011(10) 0.0027(10)
C4 0.0173(11) 0.0106(10) 0.0141(10) 0.0025(12) -0.0019(10) -0.0019(8)
C5 0.0140(12) 0.0155(12) 0.0110(11) 0.0010(10) 0.0005(9) 0.0010(9)
C6 0.0115(10) 0.0132(11) 0.0139(11) 0.0000(9) -0.0008(9) 0.0034(11)
C7 0.0180(11) 0.0175(11) 0.0147(12) 0.0000(10) -0.0022(11) 0.0020(10)

loop_
_atom_type_symbol
_atom_type_description
_atom_type_scat_dispersion_real
_atom_type_scat_dispersion_imag
_atom_type_scat_source
C C 0.0181 0.0091 'International Tables Vol C Tables 4.2.6.8 and 6.1.1.4'
H H 0.0000 0.0000 'International Tables Vol C Tables 4.2.6.8 and 6.1.1.4'
Br Br -0.6763 1.2805 'International Tables Vol C Tables 4.2.6.8 and 6.1.1.4'
F F 0.0727 0.0534 'International Tables Vol C Tables 4.2.6.8 and 6.1.1.4'
O O 0.0492 0.0322 'International Tables Vol C Tables 4.2.6.8 and 6.1.1.4'

loop_
_geom_angle_atom_site_label_1
_geom_angle_atom_site_label_2
_geom_angle_atom_site_label_3
_geom_angle_site_symmetry_1
_geom_angle_site_symmetry_3
_geom_angle
_geom_angle_publ_flag
C3 O2 C2 . . 61.65(15) ?
C6 O3 C5 . . 61.87(14) ?
O1 C1 C2 . . 120.9(2) ?
O1 C1 C6 . . 122.5(2) ?
C2 C1 C6 . . 116.5(2) ?
O2 C2 C3 . . 58.52(14) ?
O2 C2 C1 . . 117.0(2) ?
C3 C2 C1 . . 120.3(2) ?
O2 C2 H2 . . 116.200000 ?
C3 C2 H2 . . 116.200000 ?
C1 C2 H2 . . 116.200000 ?
O2 C3 C2 . . 59.82(15) ?
O2 C3 C4 . . 117.6(2) ?
C2 C3 C4 . . 121.2(2) ?
O2 C3 H3 . . 115.600000 ?
C2 C3 H3 . . 115.600000 ?
C4 C3 H3 . . 115.600000 ?
F1 C4 C3 . . 106.14(18) ?
F1 C4 C7 . . 108.02(19) ?
C3 C4 C7 . . 111.7(2) ?
F1 C4 C5 . . 105.2(2) ?
C3 C4 C5 . . 115.07(19) ?
C7 C4 C5 . . 110.21(19) ?
O3 C5 C6 . . 57.99(14) ?
O3 C5 C4 . . 116.50(19) ?
C6 C5 C4 . . 121.6(2) ?
O3 C5 H5 . . 116.000000 ?
C6 C5 H5 . . 116.000000 ?
C4 C5 H5 . . 116.000000 ?
O3 C6 C5 . . 60.14(15) ?
O3 C6 C1 . . 116.63(18) ?
C5 C6 C1 . . 119.7(2) ?
O3 C6 Br1 . . 115.10(14) ?
C5 C6 Br1 . . 118.84(16) ?
C1 C6 Br1 . . 115.01(17) ?
C4 C7 H7A . . 109.500000 ?
C4 C7 H7B . . 109.500000 ?
H7A C7 H7B . . 109.500000 ?
C4 C7 H7C . . 109.500000 ?
H7A C7 H7C . . 109.500000 ?
H7B C7 H7C . . 109.500000 ?

loop_
_geom_bond_atom_site_label_1
_geom_bond_atom_site_label_2
_geom_bond_site_symmetry_2
_geom_bond_distance
_geom_bond_publ_flag
Br1 C6 . 1.913(2) ?
F1 C4 . 1.426(2) ?
O1 C1 . 1.206(3) ?
O2 C3 . 1.431(3) ?
O2 C2 . 1.451(3) ?
O3 C6 . 1.417(3) ?
O3 C5 . 1.450(3) ?
C1 C2 . 1.499(4) ?
C1 C6 . 1.512(3) ?
C2 C3 . 1.477(4) ?
C2 H2 . 1.000000 ?
C3 C4 . 1.508(4) ?
C3 H3 . 1.000000 ?
C4 C7 . 1.509(3) ?
C4 C5 . 1.512(4) ?
C5 C6 . 1.474(3) ?
C5 H5 . 1.000000 ?
C7 H7A . 0.980000 ?
C7 H7B . 0.980000 ?
C7 H7C . 0.980000 ?

loop_
_geom_torsion_atom_site_label_1
_geom_torsion_atom_site_label_2
_geom_torsion_atom_site_label_3
_geom_torsion_atom_site_label_4
_geom_torsion_site_symmetry_1
_geom_torsion_site_symmetry_2
_geom_torsion_site_symmetry_3
_geom_torsion_site_symmetry_4
_geom_torsion
_geom_torsion_publ_flag
C3 O2 C2 C1 . . . . -110.6(2) ?
O1 C1 C2 O2 . . . . -135.2(2) ?
C6 C1 C2 O2 . . . . 48.7(3) ?
O1 C1 C2 C3 . . . . 157.2(2) ?
C6 C1 C2 C3 . . . . -18.9(3) ?
C2 O2 C3 C4 . . . . 111.8(2) ?
C1 C2 C3 O2 . . . . 104.9(2) ?
O2 C2 C3 C4 . . . . -106.0(2) ?
C1 C2 C3 C4 . . . . -1.0(3) ?
O2 C3 C4 F1 . . . . 65.2(3) ?
C2 C3 C4 F1 . . . . 134.9(2) ?
O2 C3 C4 C7 . . . . -177.3(2) ?
C2 C3 C4 C7 . . . . -107.6(3) ?
O2 C3 C4 C5 . . . . -50.7(3) ?
C2 C3 C4 C5 . . . . 19.0(3) ?
C6 O3 C5 C4 . . . . -112.2(2) ?
F1 C4 C5 O3 . . . . -66.8(2) ?
C3 C4 C5 O3 . . . . 49.6(3) ?
C7 C4 C5 O3 . . . . 176.98(19) ?
F1 C4 C5 C6 . . . . -133.9(2) ?
C3 C4 C5 C6 . . . . -17.5(3) ?
C7 C4 C5 C6 . . . . 109.9(2) ?
C5 O3 C6 C1 . . . . 110.6(2) ?
C5 O3 C6 Br1 . . . . -110.21(19) ?
C4 C5 C6 O3 . . . . 103.5(2) ?
O3 C5 C6 C1 . . . . -105.5(2) ?
C4 C5 C6 C1 . . . . -2.0(3) ?
O3 C5 C6 Br1 . . . . 104.01(18) ?
C4 C5 C6 Br1 . . . . -152.48(17) ?
O1 C1 C6 O3 . . . . 135.2(2) ?
C2 C1 C6 O3 . . . . -48.9(3) ?
O1 C1 C6 C5 . . . . -155.6(2) ?
C2 C1 C6 C5 . . . . 20.3(3) ?
O1 C1 C6 Br1 . . . . -4.1(3) ?
C2 C1 C6 Br1 . . . . 171.88(16) ?
